data_1529766
loop_
_publ_author_name
'Chippindale, A.M.'
'Harrison, W.T.A.'
'Dickens, P.G.'

_publ_section_title
;
 A Structural Study of the Sodium (V) Uranate, Na U O3, by Time-of-Flight
 Powder Neutron Diffraction
;
_journal_name_full 'Journal of Solid State Chemistry'
_journal_page_first 256
_journal_page_last 261
_journal_volume 78
_journal_year 1989
_chemical_formula_sum 'Na O3 U'
_chemical_name_systematic 'Na U O3'
_space_group_IT_number 62
_symmetry_space_group_name_Hall '-P 2c 2ab'
_symmetry_space_group_name_H-M 'P b n m'
_cell_angle_alpha 90
_cell_angle_beta 90
_cell_angle_gamma 90
_cell_formula_units_Z 4
_cell_length_a 5.779
_cell_length_b 5.907
_cell_length_c 8.283
_cell_volume 282.753
_citation_journal_id_ASTM JSSCBI
_cod_data_source_file Chippindale_JSSCBI_1989_1786.cif
_cod_data_source_block Na1O3U1
_cod_original_cell_volume 282.7531
_cod_original_sg_symbol_Hall '-P 2ac 2n (z,x,y)'
_cod_original_formula_sum 'Na1 O3 U1'
_cod_database_code 1529766

loop_
_symmetry_equiv_pos_as_xyz
x,y,z
x+1/2,-y+1/2,-z
-x+1/2,y+1/2,-z+1/2
-x,-y,z+1/2
-x,-y,-z
-x-1/2,y-1/2,z
x-1/2,-y-1/2,z-1/2
x,y,-z-1/2

loop_
_atom_site_label
_atom_site_type_symbol
_atom_site_fract_x
_atom_site_fract_y
_atom_site_fract_z
_atom_site_occupancy
_atom_site_U_iso_or_equiv
U1 U+5 0.5 0 0 1 0.0
Na1 Na+1 -0.0058 0.0287 0.25 1 0.0
O2 O-2 0.6989 0.2997 0.0503 1 0.0
O1 O-2 0.0967 0.4692 0.25 1 0.0
